data_2213900
loop_
_publ_author_name
'Jun Hu'
'Zheng-Feng Xie'
'Fang-Ming Liu'

_publ_section_title <i>N</i>,<i>N</i>'-Bis[(2-phenyl-2<i>H</i>-1,2,3-triazol-4-yl)methylidene]benzene-1,4-diamine
_journal_coeditor_code LX2008
_journal_issue 6
_journal_name_full 'Acta Crystallographica Section E'
_journal_page_first o2934
_journal_page_last o2934
_journal_paper_doi 10.1107/S1600536807022830
_journal_volume 63
_journal_year 2007
_chemical_formula_iupac 'C24 H18 N8'
_chemical_formula_moiety 'C24 H18 N8'
_chemical_formula_sum 'C24 H18 N8'
_chemical_formula_weight 418.46
_chemical_melting_point 475
_chemical_name_systematic
;
N,N'-Bis[(2-phenyl-2H-1,2,3-triazol-4-yl)methylidene]benzene-1,4-diamine
;
_space_group_IT_number 14
_symmetry_cell_setting monoclinic
_symmetry_space_group_name_Hall '-P 2ybc'
_symmetry_space_group_name_H-M 'P 1 21/c 1'
_atom_sites_solution_hydrogens geom
_atom_sites_solution_primary direct
_atom_sites_solution_secondary difmap
_audit_creation_method SHELXL-97
_cell_angle_alpha 90.00
_cell_angle_beta 94.42(3)
_cell_angle_gamma 90.00
_cell_formula_units_Z 2
_cell_length_a 17.670(4)
_cell_length_b 4.8000(10)
_cell_length_c 11.751(2)
_cell_measurement_reflns_used 6687
_cell_measurement_temperature 153(2)
_cell_measurement_theta_max 27.50
_cell_measurement_theta_min 3.47
_cell_volume 993.7(4)
_computing_cell_refinement RAPID-AUTO
_computing_data_collection 'RAPID-AUTO (Rigaku, 2004)'
_computing_data_reduction RAPID-AUTO
_computing_molecular_graphics 'ORTEP-3 (Farrugia, 1997) and DIAMOND (Brandenburg, 1998)'
_computing_publication_material 'WinGX (Farrugia, 1998)'
_computing_structure_refinement 'SHELXL97 (Sheldrick, 1997)'
_computing_structure_solution 'SHELXS97 (Sheldrick, 1997)'
_diffrn_ambient_temperature 153(2)
_diffrn_measured_fraction_theta_full 0.999
_diffrn_measured_fraction_theta_max 0.995
_diffrn_measurement_device_type 'Rigaku R-AXIS SPIDER'
_diffrn_measurement_method \w
_diffrn_radiation_monochromator graphite
_diffrn_radiation_source 'Rotating Anode'
_diffrn_radiation_type MoK\a
_diffrn_radiation_wavelength 0.71073
_diffrn_reflns_av_R_equivalents 0.0321
_diffrn_reflns_av_sigmaI/netI 0.0307
_diffrn_reflns_limit_h_max 22
_diffrn_reflns_limit_h_min -22
_diffrn_reflns_limit_k_max 6
_diffrn_reflns_limit_k_min -6
_diffrn_reflns_limit_l_max 15
_diffrn_reflns_limit_l_min -12
_diffrn_reflns_number 8889
_diffrn_reflns_theta_full 27.48
_diffrn_reflns_theta_max 27.48
_diffrn_reflns_theta_min 3.47
_diffrn_standards_decay_% 0
_diffrn_standards_interval_count 0
_diffrn_standards_interval_time 0
_diffrn_standards_number 0
_exptl_absorpt_coefficient_mu 0.089
_exptl_absorpt_correction_type none
_exptl_crystal_colour 'light yellow'
_exptl_crystal_density_diffrn 1.399
_exptl_crystal_density_method 'not measured'
_exptl_crystal_description sheet
_exptl_crystal_F_000 436
_exptl_crystal_size_max 0.45
_exptl_crystal_size_mid 0.40
_exptl_crystal_size_min 0.35
_refine_diff_density_max 0.225
_refine_diff_density_min -0.240
_refine_ls_extinction_coef 0.026(5)
_refine_ls_extinction_expression Fc^*^=kFc[1+0.001xFc^2^\l^3^/sin(2\q)]^-1/4^
_refine_ls_extinction_method SHELXL97
_refine_ls_goodness_of_fit_ref 1.016
_refine_ls_hydrogen_treatment constr
_refine_ls_matrix_type full
_refine_ls_number_parameters 146
_refine_ls_number_reflns 2273
_refine_ls_number_restraints 0
_refine_ls_restrained_S_all 1.016
_refine_ls_R_factor_all 0.0560
_refine_ls_R_factor_gt 0.0413
_refine_ls_shift/su_max 0.000
_refine_ls_shift/su_mean 0.000
_refine_ls_structure_factor_coef Fsqd
_refine_ls_weighting_details 'calc w=1/[\s^2^(Fo^2^)+(0.0729P)^2^+0.1883P] where P=(Fo^2^+2Fc^2^)/3'
_refine_ls_weighting_scheme calc
_refine_ls_wR_factor_gt 0.1067
_refine_ls_wR_factor_ref 0.1196
_reflns_number_gt 1743
_reflns_number_total 2273
_reflns_threshold_expression I>2sigma(I)
_cod_data_source_file lx2008.cif
_cod_data_source_block I
_cod_original_sg_symbol_Hall -p_2ybc
_cod_original_sg_symbol_H-M 'P 21/c'
_cod_database_code 2213900
_cod_database_fobs_code 2213900

loop_
_symmetry_equiv_pos_as_xyz
'x, y, z'
'-x, y+1/2, -z+1/2'
'-x, -y, -z'
'x, -y-1/2, z-1/2'

loop_
_atom_site_type_symbol
_atom_site_label
_atom_site_fract_x
_atom_site_fract_y
_atom_site_fract_z
_atom_site_U_iso_or_equiv
_atom_site_adp_type
_atom_site_calc_flag
_atom_site_refinement_flags
_atom_site_occupancy
N N1 0.26955(6) 0.5600(2) 0.66669(10) 0.0280(3) Uani d . 1
N N2 0.22887(6) 0.4250(3) 0.58394(10) 0.0306(3) Uani d . 1
N N3 0.25656(7) 0.4830(3) 0.77298(10) 0.0370(3) Uani d . 1
N N4 0.09621(6) -0.1206(3) 0.62525(10) 0.0310(3) Uani d . 1
C C1 0.37153(7) 0.8752(3) 0.73231(13) 0.0347(3) Uani d . 1
H H1A 0.3673 0.8152 0.8086 0.042 Uiso calc R 1
C C2 0.42482(7) 1.0749(3) 0.70784(14) 0.0370(4) Uani d . 1
H H2B 0.4571 1.1525 0.7680 0.044 Uiso calc R 1
C C3 0.43132(8) 1.1617(3) 0.59726(14) 0.0381(4) Uani d . 1
H H3B 0.4684 1.2965 0.5811 0.046 Uiso calc R 1
C C4 0.38356(8) 1.0513(4) 0.51003(14) 0.0405(4) Uani d . 1
H H4B 0.3874 1.1135 0.4339 0.049 Uiso calc R 1
C C5 0.33006(7) 0.8506(3) 0.53232(13) 0.0357(4) Uani d . 1
H H5A 0.2977 0.7737 0.4720 0.043 Uiso calc R 1
C C6 0.32462(6) 0.7647(3) 0.64333(12) 0.0280(3) Uani d . 1
C C7 0.18671(7) 0.2479(3) 0.63998(11) 0.0288(3) Uani d . 1
C C8 0.20430(7) 0.2846(3) 0.75709(12) 0.0357(3) Uani d . 1
H H8A 0.1824 0.1840 0.8159 0.043 Uiso calc R 1
C C9 0.13538(7) 0.0576(3) 0.57624(12) 0.0313(3) Uani d . 1
H H9A 0.1311 0.0673 0.4952 0.038 Uiso calc R 1
C C10 0.04894(7) -0.3064(3) 0.55821(12) 0.0277(3) Uani d . 1
C C11 0.05561(7) -0.3664(3) 0.44302(12) 0.0309(3) Uani d . 1
H H11A 0.0938 -0.2770 0.4036 0.037 Uiso calc R 1
C C12 -0.00713(7) -0.4452(3) 0.61426(12) 0.0291(3) Uani d . 1
H H12A -0.0120 -0.4095 0.6929 0.035 Uiso calc R 1

loop_
_atom_site_aniso_label
_atom_site_aniso_U_11
_atom_site_aniso_U_22
_atom_site_aniso_U_33
_atom_site_aniso_U_12
_atom_site_aniso_U_13
_atom_site_aniso_U_23
N1 0.0292(5) 0.0276(7) 0.0271(6) 0.0006(4) 0.0011(4) -0.0024(5)
N2 0.0324(5) 0.0279(7) 0.0312(7) -0.0011(4) 0.0000(4) -0.0033(5)
N3 0.0419(6) 0.0401(8) 0.0293(7) -0.0083(5) 0.0041(5) -0.0032(5)
N4 0.0298(5) 0.0277(7) 0.0358(7) -0.0014(4) 0.0038(4) -0.0062(5)
C1 0.0352(7) 0.0353(8) 0.0334(8) -0.0030(6) 0.0005(5) -0.0005(6)
C2 0.0334(7) 0.0337(9) 0.0433(9) -0.0031(5) -0.0010(5) -0.0044(6)
C3 0.0348(7) 0.0319(8) 0.0482(9) -0.0032(6) 0.0078(6) -0.0022(7)
C4 0.0453(8) 0.0402(10) 0.0369(8) -0.0043(6) 0.0084(6) 0.0037(7)
C5 0.0367(7) 0.0369(9) 0.0333(8) -0.0024(6) 0.0019(5) -0.0023(6)
C6 0.0258(6) 0.0231(7) 0.0353(8) 0.0028(5) 0.0032(5) -0.0020(5)
C7 0.0271(6) 0.0249(7) 0.0345(8) 0.0017(5) 0.0032(5) -0.0013(5)
C8 0.0378(7) 0.0368(9) 0.0331(8) -0.0063(6) 0.0069(5) -0.0026(6)
C9 0.0341(7) 0.0269(8) 0.0325(8) -0.0005(5) 0.0004(5) -0.0027(6)
C10 0.0279(6) 0.0229(7) 0.0324(7) 0.0020(5) 0.0022(5) -0.0017(5)
C11 0.0313(6) 0.0281(8) 0.0339(8) -0.0017(5) 0.0076(5) -0.0013(6)
C12 0.0341(6) 0.0259(7) 0.0278(7) 0.0016(5) 0.0055(5) -0.0022(5)

loop_
_atom_type_symbol
_atom_type_description
_atom_type_scat_dispersion_real
_atom_type_scat_dispersion_imag
_atom_type_scat_source
C C 0.0033 0.0016 'International Tables Vol C Tables 4.2.6.8 and 6.1.1.4'
H H 0.0000 0.0000 'International Tables Vol C Tables 4.2.6.8 and 6.1.1.4'
N N 0.0061 0.0033 'International Tables Vol C Tables 4.2.6.8 and 6.1.1.4'

loop_
_geom_angle_atom_site_label_1
_geom_angle_atom_site_label_2
_geom_angle_atom_site_label_3
_geom_angle_site_symmetry_1
_geom_angle
N2 N1 N3 . 115.10(10)
N2 N1 C6 . 122.20(10)
N3 N1 C6 . 122.60(10)
N1 N2 C7 . 103.90(10)
C8 N3 N1 . 103.50(10)
C9 N4 C10 . 119.40(10)
C6 C1 C2 . 118.90(10)
C6 C1 H1A . 120.6
C2 C1 H1A . 120.6
C3 C2 C1 . 120.70(10)
C3 C2 H2B . 119.6
C1 C2 H2B . 119.6
C2 C3 C4 . 119.50(10)
C2 C3 H3B . 120.2
C4 C3 H3B . 120.2
C3 C4 C5 . 120.8(2)
C3 C4 H4B . 119.6
C5 C4 H4B . 119.6
C6 C5 C4 . 119.00(10)
C6 C5 H5A . 120.5
C4 C5 H5A . 120.5
C5 C6 C1 . 121.10(10)
C5 C6 N1 . 119.20(10)
C1 C6 N1 . 119.70(10)
N2 C7 C8 . 108.30(10)
N2 C7 C9 . 119.70(10)
C8 C7 C9 . 132.00(10)
N3 C8 C7 . 109.10(10)
N3 C8 H8A . 125.4
C7 C8 H8A . 125.4
N4 C9 C7 . 122.10(10)
N4 C9 H9A . 119.0
C7 C9 H9A . 119.0
C11 C10 C12 . 118.30(10)
C11 C10 N4 . 125.30(10)
C12 C10 N4 . 116.50(10)
C12 C11 C10 3_546 120.70(10)
C12 C11 H11A 3_546 119.7
C10 C11 H11A . 119.7
C11 C12 C10 3_546 121.10(10)
C11 C12 H12A 3_546 119.5
C10 C12 H12A . 119.5

loop_
_geom_bond_atom_site_label_1
_geom_bond_atom_site_label_2
_geom_bond_site_symmetry_2
_geom_bond_distance
N1 N2 . 1.332(2)
N1 N3 . 1.339(2)
N1 C6 . 1.424(2)
N2 C7 . 1.337(2)
N3 C8 . 1.329(2)
N4 C9 . 1.267(2)
N4 C10 . 1.419(2)
C1 C6 . 1.389(2)
C1 C2 . 1.389(2)
C1 H1A . 0.9500
C2 C3 . 1.378(2)
C2 H2B . 0.9500
C3 C4 . 1.382(2)
C3 H3B . 0.9500
C4 C5 . 1.389(2)
C4 H4B . 0.9500
C5 C6 . 1.379(2)
C5 H5A . 0.9500
C7 C8 . 1.398(2)
C7 C9 . 1.4534(19)
C8 H8A . 0.9500
C9 H9A . 0.9500
C10 C11 . 1.398(2)
C10 C12 . 1.400(2)
C11 C12 3_546 1.384(2)
C11 H11A . 0.9500
C12 C11 3_546 1.384(2)
C12 H12A . 0.9500

loop_
_geom_torsion_atom_site_label_1
_geom_torsion_atom_site_label_2
_geom_torsion_atom_site_label_3
_geom_torsion_atom_site_label_4
_geom_torsion_site_symmetry_4
_geom_torsion
N3 N1 N2 C7 . -0.15(14)
C6 N1 N2 C7 . 177.84(11)
N2 N1 N3 C8 . 0.26(16)
C6 N1 N3 C8 . -177.72(12)
C6 C1 C2 C3 . -0.2(2)
C1 C2 C3 C4 . 0.9(2)
C2 C3 C4 C5 . -1.1(2)
C3 C4 C5 C6 . 0.7(2)
C4 C5 C6 C1 . 0.0(2)
C4 C5 C6 N1 . 179.65(12)
C2 C1 C6 C5 . -0.2(2)
C2 C1 C6 N1 . -179.90(12)
N2 N1 C6 C5 . 7.83(18)
N3 N1 C6 C5 . -174.33(12)
N2 N1 C6 C1 . -172.50(12)
N3 N1 C6 C1 . 5.34(19)
N1 N2 C7 C8 . -0.03(14)
N1 N2 C7 C9 . -178.61(11)
N1 N3 C8 C7 . -0.26(16)
N2 C7 C8 N3 . 0.19(16)
C9 C7 C8 N3 . 178.54(14)
C10 N4 C9 C7 . -178.01(12)
N2 C7 C9 N4 . 177.51(12)
C8 C7 C9 N4 . -0.7(2)
C9 N4 C10 C11 . 18.5(2)
C9 N4 C10 C12 . -163.55(12)
C12 C10 C11 C12 3_546 1.0(2)
N4 C10 C11 C12 3_546 179.00(12)
C11 C10 C12 C11 3_546 -1.0(2)
N4 C10 C12 C11 3_546 -179.18(12)
